data_8000159
loop_
_publ_author_name
'Li, Taohai'
'L\"u, Jian'
'Gao, Shuiying'
'Li, Feng'
'Cao, Rong'

_publ_section_title
;
 Inorganic--Organic Hybrid with 3D Supramolecular Channel Assembled
 through C--H&#x00B7;&#x00B7;&#x00B7;O Interactions Based on the
 Decavanadate
;
_journal_issue 3
_journal_name_full 'Chemistry Letters'
_journal_page_first 356
_journal_paper_doi 10.1246/cl.2007.356
_journal_volume 36
_journal_year 2007
_chemical_formula_sum 'C25 H22 Cu N5 O14.5 V5'
_chemical_formula_weight 942.72
_space_group_IT_number 2
_symmetry_cell_setting triclinic
_symmetry_space_group_name_Hall '-P 1'
_symmetry_space_group_name_H-M 'P -1'
_atom_sites_solution_hydrogens geom
_atom_sites_solution_primary direct
_atom_sites_solution_secondary difmap
_audit_creation_method SHELXL-97
_cell_angle_alpha 94.7710(10)
_cell_angle_beta 109.52
_cell_angle_gamma 102.9230(10)
_cell_formula_units_Z 2
_cell_length_a 10.0057(5)
_cell_length_b 13.0461(6)
_cell_length_c 13.0849(6)
_cell_measurement_temperature 273(2)
_cell_measurement_theta_max 27.4835
_cell_measurement_theta_min 3.0770
_cell_volume 1545.74(13)
_computing_cell_refinement 'Bruker SMART'
_computing_data_collection 'Bruker SMART'
_computing_data_reduction 'Bruker SAINT'
_computing_molecular_graphics 'Bruker SHELXTL'
_computing_publication_material 'Bruker SHELXTL'
_computing_structure_refinement 'Bruker SHELXTL'
_computing_structure_solution 'Bruker SHELXTL'
_diffrn_ambient_temperature 273(2)
_diffrn_measured_fraction_theta_full 0.989
_diffrn_measured_fraction_theta_max 0.989
_diffrn_measurement_device_type 'CCD area detector'
_diffrn_measurement_method 'phi and omega scans'
_diffrn_radiation_monochromator graphite
_diffrn_radiation_probe x-ray
_diffrn_radiation_source 'fine-focus sealed tube'
_diffrn_radiation_type MoK\a
_diffrn_radiation_wavelength 0.71073
_diffrn_reflns_av_R_equivalents 0.0286
_diffrn_reflns_av_sigmaI/netI 0.0399
_diffrn_reflns_limit_h_max 6
_diffrn_reflns_limit_h_min -11
_diffrn_reflns_limit_k_max 14
_diffrn_reflns_limit_k_min -15
_diffrn_reflns_limit_l_max 15
_diffrn_reflns_limit_l_min -13
_diffrn_reflns_number 8082
_diffrn_reflns_theta_full 25.00
_diffrn_reflns_theta_max 25.00
_diffrn_reflns_theta_min 2.39
_diffrn_standards_decay_% 100
_diffrn_standards_interval_count 0
_diffrn_standards_interval_time 0
_diffrn_standards_number 0
_exptl_absorpt_coefficient_mu 2.206
_exptl_absorpt_correction_T_max 0.734
_exptl_absorpt_correction_T_min 0.627
_exptl_absorpt_correction_type multi-scan
_exptl_crystal_colour Blue
_exptl_crystal_density_diffrn 2.025
_exptl_crystal_density_method 'not measured'
_exptl_crystal_description Block
_exptl_crystal_F_000 934
_exptl_crystal_size_max 0.38
_exptl_crystal_size_mid 0.18
_exptl_crystal_size_min 0.14
_refine_diff_density_max 0.580
_refine_diff_density_min -0.659
_refine_diff_density_rms 0.120
_refine_ls_extinction_method none
_refine_ls_goodness_of_fit_ref 1.264
_refine_ls_hydrogen_treatment constr
_refine_ls_matrix_type full
_refine_ls_number_parameters 455
_refine_ls_number_reflns 5394
_refine_ls_number_restraints 0
_refine_ls_restrained_S_all 1.264
_refine_ls_R_factor_all 0.0766
_refine_ls_R_factor_gt 0.0643
_refine_ls_shift/su_max 0.000
_refine_ls_shift/su_mean 0.000
_refine_ls_structure_factor_coef Fsqd
_refine_ls_weighting_details 'calc w=1/[\s^2^(Fo^2^)+(0.0267P)^2^+10.5532P] where P=(Fo^2^+2Fc^2^)/3'
_refine_ls_weighting_scheme calc
_refine_ls_wR_factor_gt 0.1375
_refine_ls_wR_factor_ref 0.1452
_reflns_number_gt 4749
_reflns_number_total 5394
_reflns_threshold_expression >2sigma(I)
_cod_data_source_file 36-356sup1.cif
_cod_data_source_block a
_cod_depositor_comments
;
The following automatic conversions were performed:

'_symmetry_cell_setting' value 'Triclinic' changed to 'triclinic'
according to /home/saulius/struct/CIF-dictionaries/cif_core.dic
dictionary named 'cif_core.dic' version 2.4.2 from
2011-04-26.

'_exptl_absorpt_correction_type' value 'Multi-scan'
changed to 'multi-scan' according to
/home/saulius/struct/CIF-dictionaries/cif_core.dic dictionary named
'cif_core.dic' version 2.4.2 from 2011-04-26.

Automatic conversion script
Id: cif_fix_values 1891 2012-01-12 08:04:46Z andrius 
;
_cod_original_cell_volume 1545.72(13)
_cod_original_sg_symbol_H-M P-1
_cod_original_formula_sum 'C25 H22 Cu N5 O14.50 V5'
_cod_database_code 8000159

loop_
_symmetry_equiv_pos_as_xyz
'x, y, z'
'-x, -y, -z'

loop_
_atom_site_label
_atom_site_type_symbol
_atom_site_fract_x
_atom_site_fract_y
_atom_site_fract_z
_atom_site_U_iso_or_equiv
_atom_site_adp_type
_atom_site_occupancy
_atom_site_symmetry_multiplicity
_atom_site_calc_flag
_atom_site_refinement_flags
Cu1 Cu 0.03333(9) 0.22679(7) 0.29714(7) 0.0273(2) Uani 1 1 d .
V1 V 0.26391(11) 0.64336(9) 0.10810(9) 0.0234(3) Uani 1 1 d .
O1 O 0.3624(5) 0.7617(4) 0.1216(4) 0.0382(12) Uani 1 1 d .
N1 N -0.1150(6) 0.0783(4) 0.2479(5) 0.0326(14) Uani 1 1 d .
C1 C -0.2992(11) -0.1239(8) 0.1559(9) 0.068(3) Uani 1 1 d .
H1 H -0.3618 -0.1916 0.1238 0.081 Uiso 1 1 calc R
V2 V -0.00946(12) 0.30556(8) 0.05548(9) 0.0228(3) Uani 1 1 d .
O2 O 0.3887(5) 0.5604(4) 0.0752(4) 0.0280(10) Uani 1 1 d .
N2 N -0.0989(6) 0.3016(4) 0.3363(4) 0.0250(12) Uani 1 1 d .
C2 C -0.3405(10) -0.0521(7) 0.2148(9) 0.064(3) Uani 1 1 d .
H2 H -0.4302 -0.0710 0.2245 0.077 Uiso 1 1 calc R
V3 V 0.30250(12) 0.40168(9) 0.05910(9) 0.0264(3) Uani 1 1 d .
O3 O 0.3069(5) 0.6172(4) 0.2431(4) 0.0274(10) Uani 1 1 d .
N3 N 0.1499(6) 0.2741(4) 0.4656(5) 0.0292(13) Uani 1 1 d .
C3 C -0.2457(9) 0.0480(6) 0.2587(8) 0.048(2) Uani 1 1 d .
H3 H -0.2737 0.0968 0.2976 0.057 Uiso 1 1 calc R
V4 V 0.05012(11) 0.46705(8) -0.10348(9) 0.0211(2) Uani 1 1 d .
O4 O -0.0770(4) 0.3321(3) -0.0977(3) 0.0218(9) Uani 1 1 d .
N4 N 0.1507(6) 0.1448(4) 0.2479(5) 0.0295(13) Uani 1 1 d .
C4 C -0.0741(9) 0.0072(6) 0.1939(6) 0.0359(17) Uani 1 1 d .
V5 V 0.22467(12) 0.47459(9) 0.25545(9) 0.0248(3) Uani 1 1 d .
O5 O -0.1071(5) 0.1877(4) 0.0435(4) 0.0333(11) Uani 1 1 d .
N5 N -0.3344(10) -0.0230(7) 0.4918(8) 0.068(2) Uani 1 1 d .
C5 C -0.1654(11) -0.0941(7) 0.1457(8) 0.055(2) Uani 1 1 d .
H5 H -0.1357 -0.1415 0.1066 0.066 Uiso 1 1 calc R
O6 O 0.0851(5) 0.3394(3) 0.2069(4) 0.0248(10) Uani 1 1 d .
C6 C 0.0763(8) 0.0441(6) 0.1935(6) 0.0326(16) Uani 1 1 d .
O7 O 0.1595(5) 0.2829(3) 0.0362(4) 0.0255(10) Uani 1 1 d .
C7 C 0.1413(11) -0.0161(7) 0.1438(8) 0.061(3) Uani 1 1 d .
H7 H 0.0899 -0.0853 0.1070 0.073 Uiso 1 1 calc R
O8 O 0.3546(5) 0.4253(4) 0.2090(4) 0.0275(10) Uani 1 1 d .
C8 C 0.2829(11) 0.0262(8) 0.1487(9) 0.062(3) Uani 1 1 d .
H8 H 0.3263 -0.0140 0.1140 0.075 Uiso 1 1 calc R
O9 O 0.4343(5) 0.3602(4) 0.0402(4) 0.0364(12) Uani 1 1 d .
C9 C 0.3587(10) 0.1259(7) 0.2037(8) 0.056(2) Uani 1 1 d .
H9 H 0.4552 0.1544 0.2090 0.067 Uiso 1 1 calc R
O10 O 0.1951(5) 0.4201(4) -0.0980(4) 0.0278(10) Uani 1 1 d .
C10 C 0.2893(9) 0.1849(6) 0.2522(7) 0.0433(19) Uani 1 1 d .
H10 H 0.3400 0.2542 0.2888 0.052 Uiso 1 1 calc R
O11 O 0.1170(4) 0.4744(3) 0.0685(3) 0.0204(9) Uani 1 1 d .
C11 C 0.2814(8) 0.2635(6) 0.5252(6) 0.0372(17) Uani 1 1 d .
H11 H 0.3304 0.2293 0.4900 0.045 Uiso 1 1 calc R
O12 O 0.1507(5) 0.6150(3) -0.0575(3) 0.0230(9) Uani 1 1 d .
C12 C 0.3474(8) 0.3007(7) 0.6356(7) 0.046(2) Uani 1 1 d .
H12 H 0.4394 0.2918 0.6745 0.055 Uiso 1 1 calc R
O13 O -0.0425(5) 0.4705(4) -0.2374(3) 0.0255(10) Uani 1 1 d .
C13 C 0.2771(9) 0.3510(7) 0.6884(6) 0.045(2) Uani 1 1 d .
H13 H 0.3210 0.3771 0.7636 0.054 Uiso 1 1 calc R
O14 O 0.2876(5) 0.4773(4) 0.3847(4) 0.0362(12) Uani 1 1 d .
C14 C 0.1404(8) 0.3629(7) 0.6294(6) 0.0405(18) Uani 1 1 d .
H14 H 0.0899 0.3960 0.6641 0.049 Uiso 1 1 calc R
C15 C 0.0800(7) 0.3246(5) 0.5174(5) 0.0264(14) Uani 1 1 d .
C16 C -0.0628(8) 0.3365(5) 0.4449(6) 0.0279(15) Uani 1 1 d .
C17 C -0.1559(8) 0.3815(6) 0.4800(6) 0.0392(18) Uani 1 1 d .
H17 H -0.1320 0.4045 0.5546 0.047 Uiso 1 1 calc R
C18 C -0.2839(8) 0.3924(7) 0.4047(7) 0.0430(19) Uani 1 1 d .
H18 H -0.3475 0.4217 0.4281 0.052 Uiso 1 1 calc R
C19 C -0.3170(8) 0.3594(6) 0.2939(6) 0.0366(17) Uani 1 1 d .
H19 H -0.4021 0.3675 0.2418 0.044 Uiso 1 1 calc R
C20 C -0.2230(8) 0.3147(6) 0.2617(6) 0.0315(15) Uani 1 1 d .
H20 H -0.2448 0.2928 0.1871 0.038 Uiso 1 1 calc R
C21 C -0.1911(13) 0.0228(9) 0.5316(10) 0.074(3) Uani 1 1 d .
H21 H -0.1307 -0.0111 0.5092 0.089 Uiso 1 1 calc R
C22 C -0.1267(13) 0.1170(8) 0.6037(9) 0.070(3) Uani 1 1 d .
H22 H -0.0252 0.1456 0.6298 0.084 Uiso 1 1 calc R
C23 C -0.2121(13) 0.1676(9) 0.6360(9) 0.077(3) Uani 1 1 d .
H23 H -0.1707 0.2323 0.6845 0.092 Uiso 1 1 calc R
C24 C -0.3622(12) 0.1227(8) 0.5965(9) 0.066(3) Uani 1 1 d .
H24 H -0.4239 0.1562 0.6179 0.079 Uiso 1 1 calc R
C25 C -0.4188(10) 0.0262(7) 0.5240(8) 0.050(2) Uani 1 1 d .
O1W O -0.424(3) 0.118(2) 0.051(2) 0.154(9) Uiso 0.50 1 d P

loop_
_atom_site_aniso_label
_atom_site_aniso_U_11
_atom_site_aniso_U_22
_atom_site_aniso_U_33
_atom_site_aniso_U_23
_atom_site_aniso_U_13
_atom_site_aniso_U_12
Cu1 0.0246(4) 0.0279(4) 0.0308(5) 0.0013(3) 0.0128(4) 0.0070(3)
V1 0.0159(5) 0.0258(6) 0.0225(6) 0.0006(4) 0.0045(4) -0.0007(4)
O1 0.028(3) 0.032(3) 0.044(3) 0.003(2) 0.009(2) -0.006(2)
N1 0.031(3) 0.024(3) 0.038(3) -0.002(3) 0.015(3) 0.000(2)
C1 0.050(6) 0.041(5) 0.089(8) -0.002(5) 0.013(5) -0.009(4)
V2 0.0224(6) 0.0212(6) 0.0230(6) 0.0008(4) 0.0083(5) 0.0032(4)
O2 0.014(2) 0.036(3) 0.033(3) 0.007(2) 0.0079(19) 0.0056(19)
N2 0.024(3) 0.025(3) 0.028(3) 0.004(2) 0.014(2) 0.005(2)
C2 0.044(5) 0.043(5) 0.098(8) -0.002(5) 0.032(5) -0.009(4)
V3 0.0220(6) 0.0338(6) 0.0278(6) 0.0057(5) 0.0126(5) 0.0106(5)
O3 0.020(2) 0.029(2) 0.023(2) -0.0024(19) 0.0006(19) 0.0006(19)
N3 0.027(3) 0.030(3) 0.031(3) 0.004(2) 0.010(3) 0.009(2)
C3 0.041(5) 0.037(4) 0.077(6) 0.005(4) 0.037(5) 0.009(4)
V4 0.0192(5) 0.0242(6) 0.0199(5) 0.0001(4) 0.0090(4) 0.0042(4)
O4 0.019(2) 0.020(2) 0.022(2) -0.0022(17) 0.0058(18) 0.0024(17)
N4 0.037(3) 0.022(3) 0.035(3) 0.005(2) 0.019(3) 0.012(2)
C4 0.042(4) 0.026(4) 0.034(4) -0.003(3) 0.012(3) 0.004(3)
V5 0.0226(6) 0.0293(6) 0.0202(6) 0.0003(5) 0.0069(5) 0.0053(5)
O5 0.037(3) 0.029(3) 0.032(3) 0.005(2) 0.015(2) 0.002(2)
N5 0.065(6) 0.059(5) 0.084(6) 0.000(5) 0.030(5) 0.024(4)
C5 0.065(6) 0.032(4) 0.062(6) -0.010(4) 0.023(5) 0.007(4)
O6 0.027(2) 0.026(2) 0.023(2) 0.0053(19) 0.0110(19) 0.0074(19)
C6 0.034(4) 0.031(4) 0.035(4) 0.002(3) 0.013(3) 0.013(3)
O7 0.026(2) 0.027(2) 0.028(2) 0.0040(19) 0.014(2) 0.0098(19)
C7 0.063(6) 0.044(5) 0.075(7) -0.020(5) 0.034(5) 0.010(4)
O8 0.022(2) 0.034(3) 0.026(2) 0.004(2) 0.0079(19) 0.008(2)
C8 0.060(6) 0.060(6) 0.085(7) -0.002(5) 0.045(6) 0.026(5)
O9 0.032(3) 0.050(3) 0.039(3) 0.011(2) 0.021(2) 0.019(2)
C9 0.046(5) 0.053(6) 0.083(7) 0.015(5) 0.037(5) 0.022(4)
O10 0.023(2) 0.037(3) 0.024(2) 0.002(2) 0.0096(19) 0.009(2)
C10 0.035(4) 0.037(4) 0.068(6) 0.010(4) 0.027(4) 0.016(3)
O11 0.019(2) 0.022(2) 0.020(2) -0.0008(17) 0.0090(18) 0.0027(17)
C11 0.028(4) 0.045(4) 0.039(4) 0.006(3) 0.012(3) 0.013(3)
O12 0.021(2) 0.026(2) 0.022(2) 0.0035(18) 0.0104(18) 0.0048(18)
C12 0.025(4) 0.064(6) 0.038(4) 0.003(4) -0.002(3) 0.013(4)
O13 0.024(2) 0.032(2) 0.019(2) -0.0004(19) 0.0075(19) 0.0064(19)
C13 0.037(4) 0.058(5) 0.028(4) -0.009(4) 0.000(3) 0.012(4)
O14 0.034(3) 0.045(3) 0.026(3) 0.002(2) 0.008(2) 0.010(2)
C14 0.034(4) 0.052(5) 0.030(4) -0.003(4) 0.009(3) 0.008(4)
C15 0.025(3) 0.028(3) 0.028(4) 0.006(3) 0.011(3) 0.010(3)
C16 0.031(4) 0.024(3) 0.030(4) 0.004(3) 0.011(3) 0.010(3)
C17 0.039(4) 0.049(5) 0.027(4) -0.008(3) 0.010(3) 0.015(4)
C18 0.031(4) 0.049(5) 0.050(5) -0.002(4) 0.013(4) 0.020(4)
C19 0.030(4) 0.044(4) 0.035(4) 0.007(3) 0.007(3) 0.016(3)
C20 0.029(4) 0.036(4) 0.029(4) 0.004(3) 0.011(3) 0.008(3)
C21 0.071(8) 0.068(7) 0.100(9) 0.027(7) 0.041(7) 0.031(6)
C22 0.077(8) 0.056(6) 0.071(7) 0.024(6) 0.026(6) 0.001(6)
C23 0.081(8) 0.052(6) 0.069(7) -0.013(5) 0.012(6) -0.004(6)
C24 0.074(7) 0.048(6) 0.069(7) -0.004(5) 0.024(6) 0.012(5)
C25 0.059(6) 0.040(5) 0.058(6) 0.014(4) 0.028(5) 0.015(4)

loop_
_atom_type_symbol
_atom_type_description
_atom_type_scat_dispersion_real
_atom_type_scat_dispersion_imag
_atom_type_scat_source
C C 0.0033 0.0016 'International Tables Vol C Tables 4.2.6.8 and 6.1.1.4'
H H 0.0000 0.0000 'International Tables Vol C Tables 4.2.6.8 and 6.1.1.4'
N N 0.0061 0.0033 'International Tables Vol C Tables 4.2.6.8 and 6.1.1.4'
O O 0.0106 0.0060 'International Tables Vol C Tables 4.2.6.8 and 6.1.1.4'
V V 0.3005 0.5294 'International Tables Vol C Tables 4.2.6.8 and 6.1.1.4'
Cu Cu 0.3201 1.2651 'International Tables Vol C Tables 4.2.6.8 and 6.1.1.4'

loop_
_geom_angle_atom_site_label_1
_geom_angle_atom_site_label_2
_geom_angle_atom_site_label_3
_geom_angle
_geom_angle_site_symmetry_1
_geom_angle_site_symmetry_3
N4 Cu1 N2 175.3(2) . .
N4 Cu1 O6 88.8(2) . .
N2 Cu1 O6 91.6(2) . .
N4 Cu1 N1 80.5(2) . .
N2 Cu1 N1 95.7(2) . .
O6 Cu1 N1 130.4(2) . .
N4 Cu1 N3 103.8(2) . .
N2 Cu1 N3 80.4(2) . .
O6 Cu1 N3 113.2(2) . .
N1 Cu1 N3 116.4(2) . .
O1 V1 O3 104.3(2) . .
O1 V1 O4 101.8(2) . 2_565
O3 V1 O4 94.3(2) . 2_565
O1 V1 O2 100.5(2) . .
O3 V1 O2 93.1(2) . .
O4 V1 O2 153.90(19) 2_565 .
O1 V1 O12 99.5(2) . .
O3 V1 O12 155.96(19) . .
O4 V1 O12 77.25(17) 2_565 .
O2 V1 O12 85.95(18) . .
O1 V1 O11 173.7(2) . .
O3 V1 O11 81.98(18) . .
O4 V1 O11 78.20(16) 2_565 .
O2 V1 O11 78.10(17) . .
O12 V1 O11 74.30(16) . .
O1 V1 V2 90.09(19) . 2_565
O3 V1 V2 135.25(16) . 2_565
O4 V1 V2 40.97(13) 2_565 2_565
O2 V1 V2 126.14(14) . 2_565
O12 V1 V2 40.21(12) . 2_565
O11 V1 V2 85.83(11) . 2_565
C4 N1 C3 118.3(6) . .
C4 N1 Cu1 113.3(5) . .
C3 N1 Cu1 128.3(5) . .
C5 C1 C2 119.1(8) . .
O5 V2 O6 100.5(2) . .
O5 V2 O7 103.0(2) . .
O6 V2 O7 92.0(2) . .
O5 V2 O12 99.8(2) . 2_565
O6 V2 O12 92.40(19) . 2_565
O7 V2 O12 155.54(19) . 2_565
O5 V2 O4 102.0(2) . .
O6 V2 O4 156.83(19) . .
O7 V2 O4 88.14(19) . .
O12 V2 O4 78.59(18) 2_565 .
O5 V2 O11 176.9(2) . .
O6 V2 O11 80.92(17) . .
O7 V2 O11 79.63(17) . .
O12 V2 O11 77.33(16) 2_565 .
O4 V2 O11 76.31(16) . .
O5 V2 V1 90.35(19) . 2_565
O6 V2 V1 135.22(14) . 2_565
O7 V2 V1 127.91(14) . 2_565
O12 V2 V1 42.82(13) 2_565 2_565
O4 V2 V1 39.78(12) . 2_565
O11 V2 V1 86.73(11) . 2_565
V1 O2 V3 112.3(2) . .
C16 N2 C20 120.1(6) . .
C16 N2 Cu1 116.2(4) . .
C20 N2 Cu1 123.6(5) . .
C3 C2 C1 118.3(8) . .
O9 V3 O7 104.5(2) . .
O9 V3 O8 104.1(2) . .
O7 V3 O8 94.9(2) . .
O9 V3 O2 99.0(2) . .
O7 V3 O2 155.43(19) . .
O8 V3 O2 86.1(2) . .
O9 V3 O10 98.9(2) . .
O7 V3 O10 87.8(2) . .
O8 V3 O10 155.3(2) . .
O2 V3 O10 81.53(19) . .
O9 V3 O11 172.4(2) . .
O7 V3 O11 79.87(17) . .
O8 V3 O11 81.54(17) . .
O2 V3 O11 76.00(16) . .
O10 V3 O11 74.82(16) . .
V1 O3 V5 115.2(2) . .
C11 N3 C15 118.1(6) . .
C11 N3 Cu1 128.7(5) . .
C15 N3 Cu1 113.1(4) . .
N1 C3 C2 122.9(8) . .
O10 V4 O13 107.5(2) . .
O10 V4 O12 98.3(2) . .
O13 V4 O12 98.1(2) . .
O10 V4 O4 96.2(2) . .
O13 V4 O4 96.3(2) . .
O12 V4 O4 155.39(18) . .
O10 V4 O11 87.71(19) . .
O13 V4 O11 164.67(19) . .
O12 V4 O11 80.78(17) . .
O4 V4 O11 80.09(17) . .
O10 V4 O11 166.05(19) . 2_565
O13 V4 O11 86.37(19) . 2_565
O12 V4 O11 80.34(17) . 2_565
O4 V4 O11 80.75(17) . 2_565
O11 V4 O11 78.36(18) . 2_565
O10 V4 V5 145.56(16) . 2_565
O13 V4 V5 38.03(15) . 2_565
O12 V4 V5 89.76(14) . 2_565
O4 V4 V5 89.35(13) . 2_565
O11 V4 V5 126.70(12) . 2_565
O11 V4 V5 48.34(11) 2_565 2_565
V1 O4 V4 107.4(2) 2_565 .
V1 O4 V2 99.25(19) 2_565 .
V4 O4 V2 108.10(19) . .
C10 N4 C6 118.9(6) . .
C10 N4 Cu1 125.3(5) . .
C6 N4 Cu1 115.3(5) . .
N1 C4 C5 121.8(7) . .
N1 C4 C6 114.8(6) . .
C5 C4 C6 123.4(7) . .
O14 V5 O8 103.3(2) . .
O14 V5 O6 101.2(2) . .
O8 V5 O6 91.9(2) . .
O14 V5 O3 102.4(2) . .
O8 V5 O3 92.1(2) . .
O6 V5 O3 154.4(2) . .
O14 V5 O13 101.1(2) . 2_565
O8 V5 O13 155.55(19) . 2_565
O6 V5 O13 83.44(18) . 2_565
O3 V5 O13 82.49(19) . 2_565
O14 V5 O11 175.5(2) . .
O8 V5 O11 81.18(17) . .
O6 V5 O11 78.06(17) . .
O3 V5 O11 77.62(17) . .
O13 V5 O11 74.37(16) 2_565 .
O14 V5 V4 131.71(19) . 2_565
O8 V5 V4 124.95(15) . 2_565
O6 V5 V4 78.69(14) . 2_565
O3 V5 V4 78.31(14) . 2_565
O13 V5 V4 30.60(12) 2_565 2_565
O11 V5 V4 43.77(10) . 2_565
C25 N5 C21 117.4(9) . .
C1 C5 C4 119.6(8) . .
V2 O6 V5 113.7(2) . .
V2 O6 Cu1 117.2(2) . .
V5 O6 Cu1 129.0(2) . .
N4 C6 C7 120.5(7) . .
N4 C6 C4 114.8(6) . .
C7 C6 C4 124.6(7) . .
V3 O7 V2 114.5(2) . .
C6 C7 C8 119.9(8) . .
V5 O8 V3 113.9(2) . .
C9 C8 C7 120.2(8) . .
C8 C9 C10 118.5(8) . .
V4 O10 V3 109.9(2) . .
N4 C10 C9 122.1(8) . .
V4 O11 V4 101.64(18) . 2_565
V4 O11 V2 93.86(16) . .
V4 O11 V2 90.71(15) 2_565 .
V4 O11 V1 94.34(16) . .
V4 O11 V1 90.19(15) 2_565 .
V2 O11 V1 171.4(2) . .
V4 O11 V3 87.48(15) . .
V4 O11 V3 170.3(2) 2_565 .
V2 O11 V3 85.26(15) . .
V1 O11 V3 92.50(15) . .
V4 O11 V5 170.4(2) . .
V4 O11 V5 87.89(14) 2_565 .
V2 O11 V5 86.81(15) . .
V1 O11 V5 84.67(14) . .
V3 O11 V5 83.06(14) . .
N3 C11 C12 122.8(7) . .
V4 O12 V2 108.8(2) . 2_565
V4 O12 V1 109.0(2) . .
V2 O12 V1 96.97(18) 2_565 .
C13 C12 C11 119.4(7) . .
V4 O13 V5 111.4(2) . 2_565
C12 C13 C14 119.4(7) . .
C13 C14 C15 118.5(7) . .
N3 C15 C14 121.8(6) . .
N3 C15 C16 114.8(6) . .
C14 C15 C16 123.4(6) . .
N2 C16 C17 119.9(6) . .
N2 C16 C15 115.1(6) . .
C17 C16 C15 125.0(6) . .
C18 C17 C16 120.2(7) . .
C17 C18 C19 119.3(7) . .
C20 C19 C18 119.2(7) . .
N2 C20 C19 121.3(7) . .
N5 C21 C22 123.9(11) . .
C23 C22 C21 118.9(11) . .
C22 C23 C24 119.2(10) . .
C23 C24 C25 118.2(10) . .
N5 C25 C24 122.3(9) . .
N5 C25 C25 116.5(10) . 2_456
C24 C25 C25 121.1(10) . 2_456

loop_
_geom_bond_atom_site_label_1
_geom_bond_atom_site_label_2
_geom_bond_distance
_geom_bond_site_symmetry_2
Cu1 N4 1.972(5) .
Cu1 N2 1.978(5) .
Cu1 O6 2.044(4) .
Cu1 N1 2.059(6) .
Cu1 N3 2.082(6) .
V1 O1 1.594(5) .
V1 O3 1.755(5) .
V1 O4 1.930(4) 2_565
V1 O2 1.950(5) .
V1 O12 2.038(4) .
V1 O11 2.267(4) .
V1 V2 2.9769(16) 2_565
N1 C4 1.334(9) .
N1 C3 1.337(9) .
C1 C5 1.363(13) .
C1 C2 1.381(14) .
V2 O5 1.590(5) .
V2 O6 1.852(4) .
V2 O7 1.872(4) .
V2 O12 1.936(4) 2_565
V2 O4 1.977(4) .
V2 O11 2.243(4) .
V2 V1 2.9769(16) 2_565
O2 V3 2.021(5) .
N2 C16 1.353(8) .
N2 C20 1.356(9) .
C2 C3 1.376(11) .
V3 O9 1.616(5) .
V3 O7 1.784(4) .
V3 O8 1.832(5) .
V3 O10 2.039(5) .
V3 O11 2.298(4) .
O3 V5 1.903(5) .
N3 C11 1.332(9) .
N3 C15 1.352(8) .
V4 O10 1.679(4) .
V4 O13 1.696(4) .
V4 O12 1.906(4) .
V4 O4 1.951(4) .
V4 O11 2.109(4) .
V4 O11 2.148(4) 2_565
V4 V5 3.1028(16) 2_565
O4 V1 1.930(4) 2_565
N4 C10 1.349(9) .
N4 C6 1.357(9) .
C4 C5 1.384(11) .
C4 C6 1.475(10) .
V5 O14 1.589(5) .
V5 O8 1.820(4) .
V5 O6 1.893(4) .
V5 O13 2.053(5) 2_565
V5 O11 2.320(4) .
V5 V4 3.1028(16) 2_565
N5 C25 1.319(11) .
N5 C21 1.323(14) .
C6 C7 1.375(11) .
C7 C8 1.379(13) .
C8 C9 1.350(13) .
C9 C10 1.390(11) .
O11 V4 2.148(4) 2_565
C11 C12 1.364(11) .
O12 V2 1.936(4) 2_565
C12 C13 1.363(11) .
O13 V5 2.053(4) 2_565
C13 C14 1.379(11) .
C14 C15 1.383(10) .
C15 C16 1.478(9) .
C16 C17 1.381(10) .
C17 C18 1.376(11) .
C18 C19 1.382(11) .
C19 C20 1.367(10) .
C21 C22 1.364(15) .
C22 C23 1.339(16) .
C23 C24 1.380(15) .
C24 C25 1.390(13) .
C25 C25 1.500(18) 2_456
